data_1576163
loop_
_publ_author_name
'Zheng, Chenggong'
'Liu, Jiyong'
'Wang, Yongtao'
'Li, Haoran'
'Wang, Yuwen'
'Lu, Zhan'

_publ_section_title
;
 The structural parameter of spin states of <i>C</i>
 <sub>1</sub>-symmetric four-coordinate cobalt complexes: <i>D</i>
 <sub>4</sub>.
;
_journal_issue 1
_journal_name_full 'Chemical science'
_journal_page_first 492
_journal_page_last 499
_journal_paper_doi 10.1039/d5sc06683b
_journal_volume 17
_journal_year 2026
_chemical_absolute_configuration ad
_chemical_formula_moiety 'C32 H41 Co N4'
_chemical_formula_sum 'C32 H41 Co N4'
_chemical_formula_weight 540.62
_chemical_properties_physical Air-sensitive,Moisture-sensitive,Hygroscopic,Deliquescent,Oxygen-sensitive
_space_group_crystal_system orthorhombic
_space_group_IT_number 19
_space_group_name_Hall 'P 2ac 2ab'
_space_group_name_H-M_alt 'P 21 21 21'
_atom_sites_solution_hydrogens geom
_atom_sites_solution_primary dual
_audit_creation_date 2024-07-08
_audit_creation_method
;
Olex2 1.5
(compiled 2024.02.16 svn.r378c4104 for OlexSys, GUI svn.r6928)
;
_audit_update_record
;
2024-07-09 deposited with the CCDC.	2025-10-27 downloaded from the CCDC.
;
_cell_angle_alpha 90
_cell_angle_beta 90
_cell_angle_gamma 90
_cell_formula_units_Z 8
_cell_length_a 10.8009(8)
_cell_length_b 11.5483(9)
_cell_length_c 47.229(4)
_cell_measurement_reflns_used 9915
_cell_measurement_temperature 170.00
_cell_measurement_theta_max 49.725
_cell_measurement_theta_min 2.442
_cell_volume 5891.0(8)
_computing_cell_refinement 'SAINT V8.40B (?, 2016)'
_computing_data_reduction 'SAINT V8.40B (?, 2016)'
_computing_molecular_graphics 'Olex2 1.5 (Dolomanov et al., 2009)'
_computing_publication_material 'Olex2 1.5 (Dolomanov et al., 2009)'
_computing_structure_refinement 'SHELXL 2018/3 (Sheldrick, 2015)'
_computing_structure_solution 'SHELXT 2018/2 (Sheldrick, 2018)'
_diffrn_ambient_temperature 170.00
_diffrn_measured_fraction_theta_full 0.999
_diffrn_measured_fraction_theta_max 0.993
_diffrn_measurement_device_type 'zju Bruker D8 Venture'
_diffrn_measurement_method '\w and \f scans'
_diffrn_radiation_type GaK\a
_diffrn_radiation_wavelength 1.34139
_diffrn_reflns_av_R_equivalents 0.1023
_diffrn_reflns_av_unetI/netI 0.0779
_diffrn_reflns_Laue_measured_fraction_full 0.999
_diffrn_reflns_Laue_measured_fraction_max 0.993
_diffrn_reflns_limit_h_max 13
_diffrn_reflns_limit_h_min -14
_diffrn_reflns_limit_k_max 14
_diffrn_reflns_limit_k_min -15
_diffrn_reflns_limit_l_max 61
_diffrn_reflns_limit_l_min -60
_diffrn_reflns_number 111271
_diffrn_reflns_point_group_measured_fraction_full 0.993
_diffrn_reflns_point_group_measured_fraction_max 0.988
_diffrn_reflns_theta_full 53.594
_diffrn_reflns_theta_max 60.853
_diffrn_reflns_theta_min 3.256
_diffrn_source_current 3.57
_diffrn_source_power 0.24954300000000001
_diffrn_source_voltage 69.9
_exptl_absorpt_coefficient_mu 3.314
_exptl_absorpt_correction_T_max 0.7519
_exptl_absorpt_correction_T_min 0.5664
_exptl_absorpt_correction_type multi-scan
_exptl_absorpt_process_details
;
SADABS-2016/2 (Bruker,2016/2) was used for absorption correction.
wR2(int) was 0.1310 before and 0.0934 after correction.
The Ratio of minimum to maximum transmission is 0.7533.
The \l/2 correction factor is Not present.
;
_exptl_crystal_colour red
_exptl_crystal_colour_primary red
_exptl_crystal_density_diffrn 1.219
_exptl_crystal_description rod-like
_exptl_crystal_F_000 2304
_exptl_crystal_recrystallization_method 'Re-crystallisation from solvent: pentane'
_exptl_crystal_size_max 0.15
_exptl_crystal_size_mid 0.07
_exptl_crystal_size_min 0.05
_refine_diff_density_max 0.295
_refine_diff_density_min -0.464
_refine_diff_density_rms 0.055
_refine_ls_abs_structure_details
;
 Refined as an inversion twin.
;
_refine_ls_abs_structure_Flack 0.030(5)
_refine_ls_extinction_method none
_refine_ls_goodness_of_fit_ref 0.969
_refine_ls_hydrogen_treatment constr
_refine_ls_matrix_type full
_refine_ls_number_parameters 684
_refine_ls_number_reflns 13450
_refine_ls_number_restraints 0
_refine_ls_restrained_S_all 0.969
_refine_ls_R_factor_all 0.0745
_refine_ls_R_factor_gt 0.0476
_refine_ls_shift/su_max 0.002
_refine_ls_shift/su_mean 0.000
_refine_ls_structure_factor_coef Fsqd
_refine_ls_weighting_details 'w=1/[\s^2^(Fo^2^)+(0.0618P)^2^] where P=(Fo^2^+2Fc^2^)/3'
_refine_ls_weighting_scheme calc
_refine_ls_wR_factor_gt 0.1102
_refine_ls_wR_factor_ref 0.1209
_reflns_Friedel_coverage 0.790
_reflns_Friedel_fraction_full 0.987
_reflns_Friedel_fraction_max 0.983
_reflns_number_gt 9335
_reflns_number_total 13450
_reflns_threshold_expression 'I > 2\s(I)'
_cod_data_source_file d5sc06683b2.cif
_cod_data_source_block 240708_zcg03123_2_0m
_cod_depositor_comments 'Adding full bibliography for 1576157--1576173.cif.'
_cod_original_cell_volume 5890.9(8)
_cod_database_code 1576163
_shelx_shelxl_version_number 2018/3
_shelx_space_group_comment
;
The symmetry employed for this shelxl refinement is uniquely defined
by the following loop, which should always be used as a source of
symmetry information in preference to the above space-group names.
They are only intended as comments.
;
_shelx_estimated_absorpt_t_max 0.852
_shelx_estimated_absorpt_t_min 0.636
_olex2_refinement_description
;
1. Twinned data refinement
 Scales: 0.970(5)
 0.030(5)
2. Fixed Uiso
 At 1.2 times of:
  All C(H) groups, All C(H,H) groups
 At 1.5 times of:
  All C(H,H,H) groups
3.a Ternary CH refined with riding coordinates:
 C10(H10), C58(H58), C42(H42), C29(H29), C61(H61), C43(H43), C26(H26), C11(H11)
3.b Secondary CH2 refined with riding coordinates:
 C41(H41A,H41B), C9(H9A,H9B)
3.c Aromatic/amide H refined with riding coordinates:
 C15(H15), C54(H54), C55(H55), C19(H19), C7(H7), C6(H6), C40(H40), C8(H8),
 C16(H16), C18(H18), C56(H56), C24(H24), C17(H17), C38(H38), C47(H47), C23(H23),
  C51(H51), C22(H22), C39(H39), C50(H50), C49(H49), C48(H48)
3.d Idealised Me refined as rotating group:
 C32(H32A,H32B,H32C), C64(H64A,H64B,H64C), C1(H1A,H1B,H1C), C33(H33A,H33B,
 H33C), C44(H44A,H44B,H44C), C28(H28A,H28B,H28C), C30(H30A,H30B,H30C), C31(H31A,
 H31B,H31C), C12(H12A,H12B,H12C), C62(H62A,H62B,H62C), C45(H45A,H45B,H45C),
 C63(H63A,H63B,H63C), C27(H27A,H27B,H27C), C60(H60A,H60B,H60C), C13(H13A,H13B,
 H13C), C59(H59A,H59B,H59C)
;
_olex2_submission_special_instructions 'No special instructions were received'

loop_
_space_group_symop_operation_xyz
'x, y, z'
'-x+1/2, -y, z+1/2'
'-x, y+1/2, -z+1/2'
'x+1/2, -y+1/2, -z'

loop_
_atom_site_label
_atom_site_type_symbol
_atom_site_fract_x
_atom_site_fract_y
_atom_site_fract_z
_atom_site_U_iso_or_equiv
_atom_site_adp_type
_atom_site_occupancy
_atom_site_site_symmetry_order
_atom_site_calc_flag
_atom_site_refinement_flags_posn
_atom_site_refinement_flags_adp
_atom_site_refinement_flags_occupancy
_atom_site_disorder_assembly
_atom_site_disorder_group
Co2 Co 0.29862(5) 0.97733(5) 0.57111(2) 0.03808(15) Uani 1 1 d . . . . .
Co1 Co 0.68261(5) 1.47054(5) 0.67095(2) 0.03841(15) Uani 1 1 d . . . . .
N2 N 0.5286(3) 1.4704(3) 0.68741(6) 0.0381(7) Uani 1 1 d . . . . .
N6 N 0.3035(3) 0.9742(3) 0.53241(6) 0.0401(7) Uani 1 1 d . . . . .
N1 N 0.6477(3) 1.6304(3) 0.66805(7) 0.0387(8) Uani 1 1 d . . . . .
N3 N 0.6742(3) 1.3117(3) 0.68097(7) 0.0443(8) Uani 1 1 d . . . . .
N5 N 0.3134(3) 1.1376(3) 0.56478(6) 0.0380(7) Uani 1 1 d . . . . .
N7 N 0.2812(3) 0.8156(3) 0.56547(7) 0.0423(8) Uani 1 1 d . . . . .
N4 N 0.5648(3) 1.1648(3) 0.70020(8) 0.0497(9) Uani 1 1 d . . . . .
N8 N 0.2682(4) 0.6649(3) 0.53556(8) 0.0540(10) Uani 1 1 d . . . . .
C52 C 0.3176(4) 1.2242(3) 0.58654(8) 0.0367(9) Uani 1 1 d . . . . .
C2 C 0.5375(4) 1.6655(4) 0.67816(8) 0.0423(10) Uani 1 1 d . . . . .
C4 C 0.4773(4) 1.3698(4) 0.69680(9) 0.0420(10) Uani 1 1 d . . . . .
C3 C 0.4632(4) 1.5726(4) 0.68877(8) 0.0403(10) Uani 1 1 d . . . . .
C36 C 0.2974(4) 0.8716(3) 0.51802(8) 0.0443(10) Uani 1 1 d . . . . .
C14 C 0.4554(4) 1.1001(4) 0.70642(9) 0.0471(11) Uani 1 1 d . . . . .
C57 C 0.2045(4) 1.2643(3) 0.59789(8) 0.0405(9) Uani 1 1 d . . . . .
C15 C 0.3684(5) 1.0797(4) 0.68587(9) 0.0530(12) Uani 1 1 d . . . . .
H15 H 0.380588 1.108676 0.667250 0.064 Uiso 1 1 calc R U . . .
C54 C 0.4303(4) 1.3429(4) 0.61888(10) 0.0500(11) Uani 1 1 d . . . . .
H54 H 0.506797 1.370755 0.626081 0.060 Uiso 1 1 calc R U . . .
C34 C 0.3205(5) 1.1705(4) 0.53776(8) 0.0472(10) Uani 1 1 d . . . . .
C55 C 0.3223(5) 1.3839(4) 0.63009(9) 0.0527(11) Uani 1 1 d . . . . .
H55 H 0.324262 1.440441 0.644690 0.063 Uiso 1 1 calc R U . . .
C20 C 0.7335(4) 1.7178(3) 0.65881(9) 0.0419(10) Uani 1 1 d . . . . .
C53 C 0.4312(4) 1.2616(4) 0.59727(9) 0.0441(10) Uani 1 1 d . . . . .
C35 C 0.3159(5) 1.0777(4) 0.51818(8) 0.0482(10) Uani 1 1 d . . . . .
C32 C 0.8361(4) 1.4609(4) 0.64876(10) 0.0548(12) Uani 1 1 d . . . . .
H32A H 0.830239 1.396322 0.635357 0.082 Uiso 1 1 calc R U . . .
H32B H 0.906315 1.448155 0.661526 0.082 Uiso 1 1 calc R U . . .
H32C H 0.848301 1.533330 0.638323 0.082 Uiso 1 1 calc R U . . .
C19 C 0.4400(5) 1.0576(4) 0.73344(9) 0.0534(12) Uani 1 1 d . . . . .
H19 H 0.500906 1.070725 0.747608 0.064 Uiso 1 1 calc R U . . .
C10 C 0.7611(4) 1.2115(4) 0.68140(10) 0.0468(11) Uani 1 1 d . . . . .
H10 H 0.798980 1.200888 0.662257 0.056 Uiso 1 1 calc R U . . .
C21 C 0.7214(4) 1.7691(3) 0.63209(9) 0.0469(10) Uani 1 1 d . . . . .
C37 C 0.2843(4) 0.7810(4) 0.53897(9) 0.0455(10) Uani 1 1 d . . . . .
C46 C 0.2952(5) 0.6017(4) 0.51012(9) 0.0524(12) Uani 1 1 d . . . . .
C7 C 0.2934(4) 1.4707(4) 0.70985(9) 0.0515(10) Uani 1 1 d . . . . .
H7 H 0.212507 1.470973 0.717726 0.062 Uiso 1 1 calc R U . . .
C5 C 0.5686(4) 1.2780(4) 0.69262(9) 0.0437(10) Uani 1 1 d . . . . .
C58 C 0.0812(4) 1.2217(4) 0.58718(10) 0.0507(12) Uani 1 1 d . . . . .
H58 H 0.097730 1.156626 0.573736 0.061 Uiso 1 1 calc R U . . .
C6 C 0.3440(4) 1.5728(4) 0.69999(9) 0.0453(10) Uani 1 1 d . . . . .
H6 H 0.297772 1.642727 0.700843 0.054 Uiso 1 1 calc R U . . .
C25 C 0.8309(4) 1.7484(4) 0.67718(9) 0.0477(11) Uani 1 1 d . . . . .
C42 C 0.2531(4) 0.7153(3) 0.58363(9) 0.0458(11) Uani 1 1 d . . . . .
H42 H 0.314259 0.711825 0.599494 0.055 Uiso 1 1 calc R U . . .
C29 C 0.6216(4) 1.7329(4) 0.61139(10) 0.0542(12) Uani 1 1 d . . . . .
H29 H 0.542936 1.726401 0.622444 0.065 Uiso 1 1 calc R U . . .
C40 C 0.3025(6) 0.8702(4) 0.48858(9) 0.0614(13) Uani 1 1 d . . . . .
H40 H 0.299139 0.798986 0.478518 0.074 Uiso 1 1 calc R U . . .
C8 C 0.3597(4) 1.3668(4) 0.70841(9) 0.0502(11) Uani 1 1 d . . . . .
H8 H 0.325083 1.296464 0.715180 0.060 Uiso 1 1 calc R U . . .
C16 C 0.2629(5) 1.0172(5) 0.69224(10) 0.0585(12) Uani 1 1 d . . . . .
H16 H 0.202322 1.003742 0.678042 0.070 Uiso 1 1 calc R U . . .
C18 C 0.3340(5) 0.9955(4) 0.73945(10) 0.0645(14) Uani 1 1 d . . . . .
H18 H 0.321797 0.966609 0.758084 0.077 Uiso 1 1 calc R U . . .
C56 C 0.2100(5) 1.3431(4) 0.62015(9) 0.0496(11) Uani 1 1 d . . . . .
H56 H 0.135403 1.369200 0.628668 0.060 Uiso 1 1 calc R U . . .
C24 C 0.9132(5) 1.8338(4) 0.66863(12) 0.0617(13) Uani 1 1 d . . . . .
H24 H 0.978243 1.856204 0.680999 0.074 Uiso 1 1 calc R U . . .
C17 C 0.2457(5) 0.9743(5) 0.71919(10) 0.0581(12) Uani 1 1 d . . . . .
H17 H 0.173674 0.930764 0.723681 0.070 Uiso 1 1 calc R U . . .
C64 C 0.3042(5) 0.9776(4) 0.61288(8) 0.0539(11) Uani 1 1 d . . . . .
H64A H 0.311415 0.897868 0.619780 0.081 Uiso 1 1 calc R U . . .
H64B H 0.228155 1.012476 0.620317 0.081 Uiso 1 1 calc R U . . .
H64C H 0.375853 1.022636 0.619279 0.081 Uiso 1 1 calc R U . . .
C41 C 0.2738(5) 0.6109(4) 0.56360(9) 0.0539(12) Uani 1 1 d . . . . .
H41A H 0.355381 0.574331 0.566957 0.065 Uiso 1 1 calc R U . . .
H41B H 0.207954 0.552014 0.565936 0.065 Uiso 1 1 calc R U . . .
C61 C 0.5518(4) 1.2128(4) 0.58612(11) 0.0555(12) Uani 1 1 d . . . . .
H61 H 0.531591 1.150936 0.572045 0.067 Uiso 1 1 calc R U . . .
C43 C 0.1228(5) 0.7279(4) 0.59578(11) 0.0598(13) Uani 1 1 d . . . . .
H43 H 0.115602 0.807852 0.603723 0.072 Uiso 1 1 calc R U . . .
C38 C 0.3191(6) 1.0776(4) 0.48875(9) 0.0669(15) Uani 1 1 d . . . . .
H38 H 0.325909 1.148607 0.478700 0.080 Uiso 1 1 calc R U . . .
C9 C 0.6745(5) 1.1089(4) 0.68818(10) 0.0542(12) Uani 1 1 d . . . . .
H9A H 0.653394 1.065215 0.670813 0.065 Uiso 1 1 calc R U . . .
H9B H 0.713150 1.055595 0.702009 0.065 Uiso 1 1 calc R U . . .
C47 C 0.4154(6) 0.5847(5) 0.50187(12) 0.0732(16) Uani 1 1 d . . . . .
H47 H 0.481319 0.614693 0.512986 0.088 Uiso 1 1 calc R U . . .
C26 C 0.8457(5) 1.6919(5) 0.70640(10) 0.0578(13) Uani 1 1 d . . . . .
H26 H 0.781367 1.630060 0.708066 0.069 Uiso 1 1 calc R U . . .
C11 C 0.8620(5) 1.2295(4) 0.70338(12) 0.0629(14) Uani 1 1 d . . . . .
H11 H 0.898177 1.308063 0.700028 0.076 Uiso 1 1 calc R U . . .
C1 C 0.4952(5) 1.7883(4) 0.67976(11) 0.0569(12) Uani 1 1 d . . . . .
H1A H 0.563602 1.839775 0.674557 0.085 Uiso 1 1 calc R U . . .
H1B H 0.468208 1.805669 0.699107 0.085 Uiso 1 1 calc R U . . .
H1C H 0.425944 1.799971 0.666659 0.085 Uiso 1 1 calc R U . . .
C23 C 0.9029(5) 1.8858(4) 0.64303(12) 0.0653(14) Uani 1 1 d . . . . .
H23 H 0.960336 1.943909 0.637550 0.078 Uiso 1 1 calc R U . . .
C51 C 0.1983(6) 0.5583(4) 0.49451(11) 0.0714(15) Uani 1 1 d . . . . .
H51 H 0.114869 0.569661 0.500245 0.086 Uiso 1 1 calc R U . . .
C22 C 0.8084(5) 1.8539(4) 0.62495(11) 0.0590(12) Uani 1 1 d . . . . .
H22 H 0.802368 1.890771 0.607025 0.071 Uiso 1 1 calc R U . . .
C33 C 0.3288(7) 1.2949(4) 0.52820(10) 0.0774(18) Uani 1 1 d . . . . .
H33A H 0.251599 1.316926 0.518729 0.116 Uiso 1 1 calc R U . . .
H33B H 0.398157 1.303498 0.514984 0.116 Uiso 1 1 calc R U . . .
H33C H 0.342106 1.344973 0.544666 0.116 Uiso 1 1 calc R U . . .
C39 C 0.3124(6) 0.9743(4) 0.47419(9) 0.0707(14) Uani 1 1 d . . . . .
H39 H 0.314552 0.974483 0.454083 0.085 Uiso 1 1 calc R U . . .
C44 C 0.1034(7) 0.6423(5) 0.62029(14) 0.094(2) Uani 1 1 d . . . . .
H44A H 0.108807 0.562862 0.613114 0.141 Uiso 1 1 calc R U . . .
H44B H 0.021527 0.654919 0.628705 0.141 Uiso 1 1 calc R U . . .
H44C H 0.167365 0.654621 0.634688 0.141 Uiso 1 1 calc R U . . .
C50 C 0.2274(10) 0.4962(5) 0.46962(14) 0.102(3) Uani 1 1 d . . . . .
H50 H 0.163001 0.463520 0.458504 0.122 Uiso 1 1 calc R U . . .
C28 C 0.9703(6) 1.6351(6) 0.70965(13) 0.0862(19) Uani 1 1 d . . . . .
H28A H 1.035322 1.694176 0.708960 0.129 Uiso 1 1 calc R U . . .
H28B H 0.982769 1.579426 0.694248 0.129 Uiso 1 1 calc R U . . .
H28C H 0.973899 1.594560 0.727869 0.129 Uiso 1 1 calc R U . . .
C49 C 0.3479(12) 0.4831(6) 0.46152(15) 0.113(3) Uani 1 1 d . . . . .
H49 H 0.365952 0.444220 0.444279 0.136 Uiso 1 1 calc R U . . .
C30 C 0.5969(6) 1.8169(6) 0.58746(13) 0.0877(19) Uani 1 1 d . . . . .
H30A H 0.583052 1.894492 0.595234 0.132 Uiso 1 1 calc R U . . .
H30B H 0.523251 1.792034 0.576973 0.132 Uiso 1 1 calc R U . . .
H30C H 0.668349 1.818485 0.574686 0.132 Uiso 1 1 calc R U . . .
C31 C 0.6475(6) 1.6140(5) 0.59906(12) 0.0780(17) Uani 1 1 d . . . . .
H31A H 0.725728 1.615849 0.588538 0.117 Uiso 1 1 calc R U . . .
H31B H 0.580109 1.592031 0.586249 0.117 Uiso 1 1 calc R U . . .
H31C H 0.653535 1.557204 0.614421 0.117 Uiso 1 1 calc R U . . .
C12 C 0.9665(5) 1.1411(5) 0.69918(14) 0.0853(19) Uani 1 1 d . . . . .
H12A H 1.034357 1.158295 0.712283 0.128 Uiso 1 1 calc R U . . .
H12B H 0.996832 1.145496 0.679653 0.128 Uiso 1 1 calc R U . . .
H12C H 0.934893 1.063010 0.702907 0.128 Uiso 1 1 calc R U . . .
C62 C 0.6279(5) 1.1579(6) 0.60983(14) 0.0809(18) Uani 1 1 d . . . . .
H62A H 0.648347 1.216848 0.623997 0.121 Uiso 1 1 calc R U . . .
H62B H 0.704462 1.125648 0.601947 0.121 Uiso 1 1 calc R U . . .
H62C H 0.579796 1.095882 0.618751 0.121 Uiso 1 1 calc R U . . .
C45 C 0.0236(5) 0.7146(6) 0.57343(15) 0.090(2) Uani 1 1 d . . . . .
H45A H 0.038870 0.769534 0.558011 0.135 Uiso 1 1 calc R U . . .
H45B H -0.057704 0.730171 0.581838 0.135 Uiso 1 1 calc R U . . .
H45C H 0.025181 0.635431 0.565957 0.135 Uiso 1 1 calc R U . . .
C63 C 0.6309(6) 1.3030(6) 0.57139(17) 0.101(2) Uani 1 1 d . . . . .
H63A H 0.583427 1.338501 0.555992 0.152 Uiso 1 1 calc R U . . .
H63B H 0.705188 1.265973 0.563626 0.152 Uiso 1 1 calc R U . . .
H63C H 0.655271 1.362733 0.585029 0.152 Uiso 1 1 calc R U . . .
C27 C 0.8225(6) 1.7790(6) 0.72978(11) 0.0857(18) Uani 1 1 d . . . . .
H27A H 0.820398 1.738929 0.748073 0.129 Uiso 1 1 calc R U . . .
H27B H 0.742947 1.817616 0.726526 0.129 Uiso 1 1 calc R U . . .
H27C H 0.888968 1.836689 0.729883 0.129 Uiso 1 1 calc R U . . .
C48 C 0.4407(8) 0.5237(6) 0.47724(16) 0.100(2) Uani 1 1 d . . . . .
H48 H 0.524026 0.510769 0.471603 0.120 Uiso 1 1 calc R U . . .
C60 C 0.0006(5) 1.1749(6) 0.61076(14) 0.0838(18) Uani 1 1 d . . . . .
H60A H -0.014852 1.236120 0.624678 0.126 Uiso 1 1 calc R U . . .
H60B H 0.042755 1.109894 0.619989 0.126 Uiso 1 1 calc R U . . .
H60C H -0.078367 1.148242 0.602873 0.126 Uiso 1 1 calc R U . . .
C13 C 0.8168(7) 1.2270(6) 0.73308(13) 0.104(2) Uani 1 1 d . . . . .
H13A H 0.808551 1.146503 0.739349 0.157 Uiso 1 1 calc R U . . .
H13B H 0.735988 1.265450 0.734166 0.157 Uiso 1 1 calc R U . . .
H13C H 0.875872 1.267507 0.745325 0.157 Uiso 1 1 calc R U . . .
C59 C 0.0122(6) 1.3157(7) 0.57087(16) 0.106(3) Uani 1 1 d . . . . .
H59A H -0.070645 1.287736 0.565860 0.160 Uiso 1 1 calc R U . . .
H59B H 0.057970 1.334736 0.553574 0.160 Uiso 1 1 calc R U . . .
H59C H 0.004795 1.385098 0.582705 0.160 Uiso 1 1 calc R U . . .

loop_
_atom_site_aniso_label
_atom_site_aniso_U_11
_atom_site_aniso_U_22
_atom_site_aniso_U_33
_atom_site_aniso_U_23
_atom_site_aniso_U_13
_atom_site_aniso_U_12
Co2 0.0526(3) 0.0296(3) 0.0320(3) -0.0009(2) -0.0010(2) -0.0023(3)
Co1 0.0403(3) 0.0319(3) 0.0430(3) -0.0014(3) 0.0026(2) 0.0024(3)
N2 0.0417(18) 0.0332(17) 0.0393(16) -0.0028(16) 0.0009(13) 0.0039(16)
N6 0.056(2) 0.0293(15) 0.0353(15) -0.0024(14) -0.0015(15) -0.0002(18)
N1 0.044(2) 0.0268(16) 0.0453(19) -0.0007(15) 0.0038(15) -0.0010(14)
N3 0.048(2) 0.0341(18) 0.050(2) 0.0042(16) -0.0004(17) 0.0051(17)
N5 0.0493(19) 0.0269(15) 0.0378(17) -0.0032(13) 0.0006(16) -0.0017(16)
N7 0.057(2) 0.0318(17) 0.0382(19) -0.0012(15) -0.0011(16) -0.0007(16)
N4 0.055(2) 0.0349(19) 0.060(2) 0.0062(18) 0.0086(19) 0.0029(17)
N8 0.085(3) 0.0316(19) 0.046(2) -0.0078(16) 0.0025(19) 0.0006(19)
C52 0.046(2) 0.0288(18) 0.035(2) -0.0012(16) 0.0004(18) -0.0017(19)
C2 0.050(3) 0.036(2) 0.041(2) -0.0046(18) 0.0021(19) 0.0074(19)
C4 0.047(2) 0.037(2) 0.043(2) 0.0045(19) 0.0037(19) 0.0031(19)
C3 0.045(2) 0.041(2) 0.035(2) -0.0029(18) 0.0035(17) 0.0041(19)
C36 0.062(3) 0.033(2) 0.038(2) -0.0040(17) 0.000(2) -0.002(2)
C14 0.055(3) 0.034(2) 0.052(3) 0.002(2) 0.006(2) 0.000(2)
C57 0.044(2) 0.032(2) 0.046(2) -0.0044(17) -0.0015(19) -0.0011(19)
C15 0.065(3) 0.054(3) 0.041(2) 0.002(2) 0.001(2) 0.009(2)
C54 0.050(3) 0.044(3) 0.056(3) -0.009(2) -0.012(2) -0.004(2)
C34 0.067(3) 0.036(2) 0.038(2) 0.0019(18) 0.001(2) -0.002(2)
C55 0.062(3) 0.045(2) 0.051(2) -0.019(2) -0.005(2) 0.005(2)
C20 0.046(2) 0.028(2) 0.051(2) -0.0073(19) 0.0039(19) 0.0009(18)
C53 0.049(3) 0.037(2) 0.046(2) -0.004(2) -0.0040(19) 0.001(2)
C35 0.074(3) 0.034(2) 0.036(2) 0.0001(18) 0.000(2) 0.002(2)
C32 0.054(3) 0.037(2) 0.074(3) -0.005(2) 0.014(2) 0.002(2)
C19 0.071(3) 0.046(3) 0.043(2) 0.006(2) -0.006(2) -0.006(2)
C10 0.048(3) 0.039(2) 0.053(3) -0.001(2) -0.001(2) 0.010(2)
C21 0.054(3) 0.032(2) 0.054(3) 0.0003(19) 0.010(2) -0.0010(19)
C37 0.058(3) 0.033(2) 0.045(2) -0.0080(18) -0.002(2) 0.001(2)
C46 0.078(4) 0.032(2) 0.047(2) -0.0035(19) 0.002(2) 0.003(2)
C7 0.045(2) 0.052(3) 0.057(2) 0.001(2) 0.0113(19) 0.003(2)
C5 0.050(3) 0.039(2) 0.042(2) 0.0044(19) 0.0050(19) 0.003(2)
C58 0.044(3) 0.052(3) 0.055(3) -0.008(2) 0.000(2) -0.002(2)
C6 0.048(3) 0.042(2) 0.047(2) -0.001(2) 0.006(2) 0.0071(19)
C25 0.047(3) 0.041(2) 0.055(3) -0.007(2) 0.003(2) 0.000(2)
C42 0.065(3) 0.030(2) 0.042(2) -0.0012(19) 0.003(2) 0.001(2)
C29 0.052(3) 0.058(3) 0.052(3) 0.010(2) 0.003(2) 0.006(2)
C40 0.100(4) 0.045(3) 0.038(2) -0.012(2) -0.001(3) 0.002(3)
C8 0.054(3) 0.045(3) 0.052(3) 0.003(2) 0.009(2) -0.002(2)
C16 0.057(3) 0.059(3) 0.060(3) -0.003(3) -0.007(2) 0.006(3)
C18 0.079(4) 0.063(3) 0.051(3) 0.008(2) 0.004(2) -0.012(3)
C56 0.055(3) 0.046(3) 0.047(2) -0.010(2) 0.003(2) 0.003(2)
C24 0.056(3) 0.054(3) 0.075(4) -0.020(3) 0.007(3) -0.016(2)
C17 0.057(3) 0.050(3) 0.067(3) 0.001(3) 0.007(2) -0.001(3)
C64 0.086(3) 0.034(2) 0.042(2) -0.0021(19) -0.003(2) -0.004(3)
C41 0.071(3) 0.032(2) 0.058(3) -0.003(2) 0.011(2) 0.000(2)
C61 0.047(3) 0.048(3) 0.072(3) -0.015(3) 0.004(2) 0.000(2)
C43 0.076(3) 0.036(2) 0.068(3) -0.002(2) 0.020(3) -0.009(2)
C38 0.120(5) 0.039(2) 0.041(2) 0.001(2) 0.003(3) 0.004(3)
C9 0.063(3) 0.040(2) 0.059(3) 0.009(2) 0.009(2) 0.005(2)
C47 0.085(4) 0.054(3) 0.080(4) -0.004(3) 0.015(3) 0.002(3)
C26 0.059(3) 0.057(3) 0.058(3) -0.006(2) -0.004(2) -0.006(2)
C11 0.066(3) 0.051(3) 0.072(3) -0.010(3) -0.012(3) 0.019(2)
C1 0.061(3) 0.040(3) 0.069(3) -0.001(2) 0.013(2) 0.006(2)
C23 0.073(4) 0.045(3) 0.077(4) -0.004(3) 0.020(3) -0.017(3)
C51 0.096(4) 0.050(3) 0.068(3) -0.002(2) -0.023(3) 0.002(3)
C22 0.075(3) 0.041(2) 0.060(3) 0.007(2) 0.015(3) 0.002(3)
C33 0.153(6) 0.034(2) 0.046(3) 0.003(2) 0.003(3) -0.004(3)
C39 0.125(5) 0.050(3) 0.038(2) -0.003(2) -0.001(3) 0.003(4)
C44 0.131(6) 0.046(3) 0.105(5) 0.007(3) 0.062(4) -0.002(3)
C50 0.186(8) 0.059(4) 0.061(4) -0.005(3) -0.046(5) -0.011(5)
C28 0.085(4) 0.099(5) 0.075(4) -0.018(3) -0.017(3) 0.028(4)
C49 0.229(11) 0.051(4) 0.059(4) 0.002(3) 0.026(6) 0.017(6)
C30 0.088(4) 0.090(5) 0.085(4) 0.024(4) -0.015(3) 0.009(4)
C31 0.092(4) 0.073(4) 0.069(3) -0.017(3) -0.022(3) 0.005(3)
C12 0.072(4) 0.083(4) 0.101(4) -0.025(4) -0.028(3) 0.035(3)
C62 0.060(3) 0.085(4) 0.097(4) -0.010(4) -0.013(3) 0.016(3)
C45 0.066(4) 0.089(5) 0.114(5) -0.029(4) 0.008(4) -0.012(3)
C63 0.078(4) 0.080(4) 0.145(6) 0.018(4) 0.053(4) 0.002(4)
C27 0.094(4) 0.106(5) 0.057(3) -0.003(3) 0.005(3) 0.030(4)
C48 0.147(7) 0.059(4) 0.095(5) 0.003(4) 0.051(5) 0.024(5)
C60 0.054(3) 0.089(5) 0.109(5) 0.007(4) 0.007(3) -0.017(3)
C13 0.119(5) 0.120(6) 0.075(4) -0.024(4) -0.028(4) 0.050(5)
C59 0.080(4) 0.107(6) 0.132(6) 0.041(5) -0.047(4) -0.021(4)

loop_
_atom_type_symbol
_atom_type_description
_atom_type_scat_dispersion_real
_atom_type_scat_dispersion_imag
_atom_type_scat_source
C C 0.0137 0.0067 'International Tables Vol C Tables 4.2.6.8 and 6.1.1.4'
H H 0.0000 0.0000 'International Tables Vol C Tables 4.2.6.8 and 6.1.1.4'
Co Co -0.6628 2.9049 'International Tables Vol C Tables 4.2.6.8 and 6.1.1.4'
N N 0.0241 0.0134 'International Tables Vol C Tables 4.2.6.8 and 6.1.1.4'

loop_
_geom_angle_atom_site_label_1
_geom_angle_atom_site_label_2
_geom_angle_atom_site_label_3
_geom_angle
_geom_angle_site_symmetry_1
_geom_angle_site_symmetry_3
_geom_angle_publ_flag
N6 Co2 N5 81.85(14) . . ?
N6 Co2 N7 80.94(14) . . ?
N6 Co2 C64 176.43(19) . . ?
N5 Co2 N7 162.74(13) . . ?
N5 Co2 C64 98.90(16) . . ?
N7 Co2 C64 98.35(16) . . ?
N2 Co1 N1 81.43(15) . . ?
N2 Co1 N3 81.36(16) . . ?
N2 Co1 C32 172.03(18) . . ?
N1 Co1 N3 162.49(15) . . ?
N1 Co1 C32 100.67(17) . . ?
N3 Co1 C32 96.82(17) . . ?
C4 N2 Co1 120.5(3) . . ?
C4 N2 C3 120.5(3) . . ?
C3 N2 Co1 118.9(3) . . ?
C36 N6 Co2 120.9(3) . . ?
C36 N6 C35 120.9(3) . . ?
C35 N6 Co2 118.2(3) . . ?
C2 N1 Co1 116.4(3) . . ?
C2 N1 C20 117.8(3) . . ?
C20 N1 Co1 125.4(3) . . ?
C10 N3 Co1 136.4(3) . . ?
C5 N3 Co1 115.4(3) . . ?
C5 N3 C10 107.9(3) . . ?
C52 N5 Co2 125.1(2) . . ?
C34 N5 Co2 116.0(3) . . ?
C34 N5 C52 119.0(3) . . ?
C37 N7 Co2 115.6(3) . . ?
C37 N7 C42 108.7(3) . . ?
C42 N7 Co2 135.5(3) . . ?
C14 N4 C9 121.3(3) . . ?
C5 N4 C14 125.7(4) . . ?
C5 N4 C9 107.3(3) . . ?
C37 N8 C46 125.0(4) . . ?
C37 N8 C41 107.9(3) . . ?
C46 N8 C41 122.2(3) . . ?
C57 C52 N5 118.3(4) . . ?
C53 C52 N5 120.2(4) . . ?
C53 C52 C57 121.4(3) . . ?
N1 C2 C3 113.3(4) . . ?
N1 C2 C1 125.1(4) . . ?
C3 C2 C1 121.5(4) . . ?
N2 C4 C5 107.5(4) . . ?
N2 C4 C8 121.6(4) . . ?
C8 C4 C5 130.9(4) . . ?
N2 C3 C2 109.8(4) . . ?
N2 C3 C6 119.6(4) . . ?
C6 C3 C2 130.6(4) . . ?
N6 C36 C37 106.9(3) . . ?
N6 C36 C40 120.4(4) . . ?
C40 C36 C37 132.7(4) . . ?
C15 C14 N4 120.7(4) . . ?
C15 C14 C19 120.8(4) . . ?
C19 C14 N4 118.5(4) . . ?
C52 C57 C58 122.0(3) . . ?
C56 C57 C52 117.7(4) . . ?
C56 C57 C58 120.3(4) . . ?
C14 C15 H15 120.0 . . ?
C14 C15 C16 120.0(4) . . ?
C16 C15 H15 120.0 . . ?
C55 C54 H54 119.1 . . ?
C55 C54 C53 121.7(4) . . ?
C53 C54 H54 119.1 . . ?
N5 C34 C35 114.0(4) . . ?
N5 C34 C33 124.2(4) . . ?
C35 C34 C33 121.8(4) . . ?
C54 C55 H55 120.0 . . ?
C54 C55 C56 119.9(4) . . ?
C56 C55 H55 120.0 . . ?
C21 C20 N1 120.7(4) . . ?
C21 C20 C25 121.2(4) . . ?
C25 C20 N1 118.1(4) . . ?
C52 C53 C61 121.0(4) . . ?
C54 C53 C52 118.1(4) . . ?
C54 C53 C61 120.9(4) . . ?
N6 C35 C34 110.0(3) . . ?
N6 C35 C38 119.3(4) . . ?
C38 C35 C34 130.7(4) . . ?
Co1 C32 H32A 109.5 . . ?
Co1 C32 H32B 109.5 . . ?
Co1 C32 H32C 109.5 . . ?
H32A C32 H32B 109.5 . . ?
H32A C32 H32C 109.5 . . ?
H32B C32 H32C 109.5 . . ?
C14 C19 H19 120.8 . . ?
C14 C19 C18 118.4(4) . . ?
C18 C19 H19 120.8 . . ?
N3 C10 H10 109.9 . . ?
N3 C10 C9 102.5(3) . . ?
N3 C10 C11 110.8(4) . . ?
C9 C10 H10 109.9 . . ?
C11 C10 H10 109.9 . . ?
C11 C10 C9 113.4(4) . . ?
C20 C21 C29 122.1(4) . . ?
C22 C21 C20 116.8(4) . . ?
C22 C21 C29 121.1(4) . . ?
N7 C37 N8 114.2(4) . . ?
N7 C37 C36 115.7(4) . . ?
N8 C37 C36 130.1(4) . . ?
C47 C46 N8 120.3(5) . . ?
C47 C46 C51 121.1(5) . . ?
C51 C46 N8 118.6(5) . . ?
C6 C7 H7 119.5 . . ?
C6 C7 C8 120.9(4) . . ?
C8 C7 H7 119.5 . . ?
N3 C5 N4 114.8(4) . . ?
N3 C5 C4 115.0(4) . . ?
N4 C5 C4 130.1(4) . . ?
C57 C58 H58 107.5 . . ?
C57 C58 C60 112.2(4) . . ?
C57 C58 C59 111.6(4) . . ?
C60 C58 H58 107.5 . . ?
C60 C58 C59 110.1(5) . . ?
C59 C58 H58 107.5 . . ?
C3 C6 H6 120.2 . . ?
C7 C6 C3 119.5(4) . . ?
C7 C6 H6 120.2 . . ?
C20 C25 C26 121.7(4) . . ?
C24 C25 C20 118.5(4) . . ?
C24 C25 C26 119.8(4) . . ?
N7 C42 H42 109.3 . . ?
N7 C42 C41 103.1(3) . . ?
N7 C42 C43 109.5(4) . . ?
C41 C42 H42 109.3 . . ?
C43 C42 H42 109.3 . . ?
C43 C42 C41 115.9(4) . . ?
C21 C29 H29 106.8 . . ?
C21 C29 C31 111.5(4) . . ?
C30 C29 C21 115.5(4) . . ?
C30 C29 H29 106.8 . . ?
C30 C29 C31 109.0(5) . . ?
C31 C29 H29 106.8 . . ?
C36 C40 H40 120.6 . . ?
C39 C40 C36 118.9(4) . . ?
C39 C40 H40 120.6 . . ?
C4 C8 C7 117.9(4) . . ?
C4 C8 H8 121.1 . . ?
C7 C8 H8 121.1 . . ?
C15 C16 H16 120.0 . . ?
C17 C16 C15 120.0(4) . . ?
C17 C16 H16 120.0 . . ?
C19 C18 H18 119.2 . . ?
C17 C18 C19 121.7(4) . . ?
C17 C18 H18 119.2 . . ?
C57 C56 H56 119.4 . . ?
C55 C56 C57 121.1(4) . . ?
C55 C56 H56 119.4 . . ?
C25 C24 H24 119.3 . . ?
C23 C24 C25 121.5(5) . . ?
C23 C24 H24 119.3 . . ?
C16 C17 H17 120.5 . . ?
C18 C17 C16 119.1(5) . . ?
C18 C17 H17 120.5 . . ?
Co2 C64 H64A 109.5 . . ?
Co2 C64 H64B 109.5 . . ?
Co2 C64 H64C 109.5 . . ?
H64A C64 H64B 109.5 . . ?
H64A C64 H64C 109.5 . . ?
H64B C64 H64C 109.5 . . ?
N8 C41 C42 102.4(3) . . ?
N8 C41 H41A 111.3 . . ?
N8 C41 H41B 111.3 . . ?
C42 C41 H41A 111.3 . . ?
C42 C41 H41B 111.3 . . ?
H41A C41 H41B 109.2 . . ?
C53 C61 H61 108.0 . . ?
C53 C61 C62 111.3(4) . . ?
C53 C61 C63 112.9(4) . . ?
C62 C61 H61 108.0 . . ?
C63 C61 H61 108.0 . . ?
C63 C61 C62 108.6(5) . . ?
C42 C43 H43 107.5 . . ?
C42 C43 C44 110.4(5) . . ?
C44 C43 H43 107.5 . . ?
C45 C43 C42 112.4(4) . . ?
C45 C43 H43 107.5 . . ?
C45 C43 C44 111.3(5) . . ?
C35 C38 H38 120.1 . . ?
C39 C38 C35 119.8(4) . . ?
C39 C38 H38 120.1 . . ?
N4 C9 C10 103.5(3) . . ?
N4 C9 H9A 111.1 . . ?
N4 C9 H9B 111.1 . . ?
C10 C9 H9A 111.1 . . ?
C10 C9 H9B 111.1 . . ?
H9A C9 H9B 109.0 . . ?
C46 C47 H47 120.1 . . ?
C46 C47 C48 119.9(6) . . ?
C48 C47 H47 120.1 . . ?
C25 C26 H26 107.6 . . ?
C28 C26 C25 111.8(4) . . ?
C28 C26 H26 107.6 . . ?
C28 C26 C27 111.3(5) . . ?
C27 C26 C25 110.9(4) . . ?
C27 C26 H26 107.6 . . ?
C10 C11 H11 107.2 . . ?
C10 C11 C12 110.4(4) . . ?
C12 C11 H11 107.2 . . ?
C13 C11 C10 114.0(5) . . ?
C13 C11 H11 107.2 . . ?
C13 C11 C12 110.6(5) . . ?
C2 C1 H1A 109.5 . . ?
C2 C1 H1B 109.5 . . ?
C2 C1 H1C 109.5 . . ?
H1A C1 H1B 109.5 . . ?
H1A C1 H1C 109.5 . . ?
H1B C1 H1C 109.5 . . ?
C24 C23 H23 120.2 . . ?
C24 C23 C22 119.6(5) . . ?
C22 C23 H23 120.2 . . ?
C46 C51 H51 121.2 . . ?
C46 C51 C50 117.5(7) . . ?
C50 C51 H51 121.2 . . ?
C21 C22 H22 118.8 . . ?
C23 C22 C21 122.3(5) . . ?
C23 C22 H22 118.8 . . ?
C34 C33 H33A 109.5 . . ?
C34 C33 H33B 109.5 . . ?
C34 C33 H33C 109.5 . . ?
H33A C33 H33B 109.5 . . ?
H33A C33 H33C 109.5 . . ?
H33B C33 H33C 109.5 . . ?
C40 C39 H39 119.6 . . ?
C38 C39 C40 120.7(4) . . ?
C38 C39 H39 119.6 . . ?
C43 C44 H44A 109.5 . . ?
C43 C44 H44B 109.5 . . ?
C43 C44 H44C 109.5 . . ?
H44A C44 H44B 109.5 . . ?
H44A C44 H44C 109.5 . . ?
H44B C44 H44C 109.5 . . ?
C51 C50 H50 119.9 . . ?
C49 C50 C51 120.1(7) . . ?
C49 C50 H50 119.9 . . ?
C26 C28 H28A 109.5 . . ?
C26 C28 H28B 109.5 . . ?
C26 C28 H28C 109.5 . . ?
H28A C28 H28B 109.5 . . ?
H28A C28 H28C 109.5 . . ?
H28B C28 H28C 109.5 . . ?
C50 C49 H49 119.3 . . ?
C48 C49 C50 121.5(7) . . ?
C48 C49 H49 119.3 . . ?
C29 C30 H30A 109.5 . . ?
C29 C30 H30B 109.5 . . ?
C29 C30 H30C 109.5 . . ?
H30A C30 H30B 109.5 . . ?
H30A C30 H30C 109.5 . . ?
H30B C30 H30C 109.5 . . ?
C29 C31 H31A 109.5 . . ?
C29 C31 H31B 109.5 . . ?
C29 C31 H31C 109.5 . . ?
H31A C31 H31B 109.5 . . ?
H31A C31 H31C 109.5 . . ?
H31B C31 H31C 109.5 . . ?
C11 C12 H12A 109.5 . . ?
C11 C12 H12B 109.5 . . ?
C11 C12 H12C 109.5 . . ?
H12A C12 H12B 109.5 . . ?
H12A C12 H12C 109.5 . . ?
H12B C12 H12C 109.5 . . ?
C61 C62 H62A 109.5 . . ?
C61 C62 H62B 109.5 . . ?
C61 C62 H62C 109.5 . . ?
H62A C62 H62B 109.5 . . ?
H62A C62 H62C 109.5 . . ?
H62B C62 H62C 109.5 . . ?
C43 C45 H45A 109.5 . . ?
C43 C45 H45B 109.5 . . ?
C43 C45 H45C 109.5 . . ?
H45A C45 H45B 109.5 . . ?
H45A C45 H45C 109.5 . . ?
H45B C45 H45C 109.5 . . ?
C61 C63 H63A 109.5 . . ?
C61 C63 H63B 109.5 . . ?
C61 C63 H63C 109.5 . . ?
H63A C63 H63B 109.5 . . ?
H63A C63 H63C 109.5 . . ?
H63B C63 H63C 109.5 . . ?
C26 C27 H27A 109.5 . . ?
C26 C27 H27B 109.5 . . ?
C26 C27 H27C 109.5 . . ?
H27A C27 H27B 109.5 . . ?
H27A C27 H27C 109.5 . . ?
H27B C27 H27C 109.5 . . ?
C47 C48 H48 120.1 . . ?
C49 C48 C47 119.8(8) . . ?
C49 C48 H48 120.1 . . ?
C58 C60 H60A 109.5 . . ?
C58 C60 H60B 109.5 . . ?
C58 C60 H60C 109.5 . . ?
H60A C60 H60B 109.5 . . ?
H60A C60 H60C 109.5 . . ?
H60B C60 H60C 109.5 . . ?
C11 C13 H13A 109.5 . . ?
C11 C13 H13B 109.5 . . ?
C11 C13 H13C 109.5 . . ?
H13A C13 H13B 109.5 . . ?
H13A C13 H13C 109.5 . . ?
H13B C13 H13C 109.5 . . ?
C58 C59 H59A 109.5 . . ?
C58 C59 H59B 109.5 . . ?
C58 C59 H59C 109.5 . . ?
H59A C59 H59B 109.5 . . ?
H59A C59 H59C 109.5 . . ?
H59B C59 H59C 109.5 . . ?

loop_
_geom_bond_atom_site_label_1
_geom_bond_atom_site_label_2
_geom_bond_distance
_geom_bond_site_symmetry_2
_geom_bond_publ_flag
Co2 N6 1.829(3) . ?
Co2 N5 1.881(3) . ?
Co2 N7 1.896(3) . ?
Co2 C64 1.973(4) . ?
Co1 N2 1.836(3) . ?
Co1 N1 1.889(3) . ?
Co1 N3 1.896(3) . ?
Co1 C32 1.965(4) . ?
N2 C4 1.361(5) . ?
N2 C3 1.377(5) . ?
N6 C36 1.367(5) . ?
N6 C35 1.378(5) . ?
N1 C2 1.345(5) . ?
N1 C20 1.438(5) . ?
N3 C10 1.490(5) . ?
N3 C5 1.325(5) . ?
N5 C52 1.435(5) . ?
N5 C34 1.334(5) . ?
N7 C37 1.314(5) . ?
N7 C42 1.473(5) . ?
N4 C14 1.428(6) . ?
N4 C5 1.356(5) . ?
N4 C9 1.464(6) . ?
N8 C37 1.362(5) . ?
N8 C46 1.436(5) . ?
N8 C41 1.465(6) . ?
C52 C57 1.412(6) . ?
C52 C53 1.396(6) . ?
C2 C3 1.430(6) . ?
C2 C1 1.491(6) . ?
C4 C5 1.461(6) . ?
C4 C8 1.384(6) . ?
C3 C6 1.392(6) . ?
C36 C37 1.447(6) . ?
C36 C40 1.392(6) . ?
C14 C15 1.371(6) . ?
C14 C19 1.377(6) . ?
C57 C58 1.507(6) . ?
C57 C56 1.391(6) . ?
C15 H15 0.9500 . ?
C15 C16 1.382(7) . ?
C54 H54 0.9500 . ?
C54 C55 1.366(7) . ?
C54 C53 1.387(6) . ?
C34 C35 1.417(6) . ?
C34 C33 1.508(6) . ?
C55 H55 0.9500 . ?
C55 C56 1.383(7) . ?
C20 C21 1.401(6) . ?
C20 C25 1.409(6) . ?
C53 C61 1.514(6) . ?
C35 C38 1.390(6) . ?
C32 H32A 0.9800 . ?
C32 H32B 0.9800 . ?
C32 H32C 0.9800 . ?
C19 H19 0.9500 . ?
C19 C18 1.381(7) . ?
C10 H10 1.0000 . ?
C10 C9 1.543(6) . ?
C10 C11 1.520(7) . ?
C21 C29 1.514(7) . ?
C21 C22 1.398(6) . ?
C46 C47 1.370(8) . ?
C46 C51 1.375(7) . ?
C7 H7 0.9500 . ?
C7 C6 1.381(6) . ?
C7 C8 1.398(6) . ?
C58 H58 1.0000 . ?
C58 C60 1.514(7) . ?
C58 C59 1.526(8) . ?
C6 H6 0.9500 . ?
C25 C24 1.387(6) . ?
C25 C26 1.535(7) . ?
C42 H42 1.0000 . ?
C42 C41 1.548(6) . ?
C42 C43 1.527(6) . ?
C29 H29 1.0000 . ?
C29 C30 1.512(7) . ?
C29 C31 1.519(7) . ?
C40 H40 0.9500 . ?
C40 C39 1.385(6) . ?
C8 H8 0.9500 . ?
C16 H16 0.9500 . ?
C16 C17 1.378(7) . ?
C18 H18 0.9500 . ?
C18 C17 1.373(7) . ?
C56 H56 0.9500 . ?
C24 H24 0.9500 . ?
C24 C23 1.355(7) . ?
C17 H17 0.9500 . ?
C64 H64A 0.9800 . ?
C64 H64B 0.9800 . ?
C64 H64C 0.9800 . ?
C41 H41A 0.9900 . ?
C41 H41B 0.9900 . ?
C61 H61 1.0000 . ?
C61 C62 1.527(7) . ?
C61 C63 1.516(8) . ?
C43 H43 1.0000 . ?
C43 C44 1.536(7) . ?
C43 C45 1.512(8) . ?
C38 H38 0.9500 . ?
C38 C39 1.380(6) . ?
C9 H9A 0.9900 . ?
C9 H9B 0.9900 . ?
C47 H47 0.9500 . ?
C47 C48 1.387(9) . ?
C26 H26 1.0000 . ?
C26 C28 1.505(7) . ?
C26 C27 1.514(7) . ?
C11 H11 1.0000 . ?
C11 C12 1.535(7) . ?
C11 C13 1.486(8) . ?
C1 H1A 0.9800 . ?
C1 H1B 0.9800 . ?
C1 H1C 0.9800 . ?
C23 H23 0.9500 . ?
C23 C22 1.380(7) . ?
C51 H51 0.9500 . ?
C51 C50 1.412(9) . ?
C22 H22 0.9500 . ?
C33 H33A 0.9800 . ?
C33 H33B 0.9800 . ?
C33 H33C 0.9800 . ?
C39 H39 0.9500 . ?
C44 H44A 0.9800 . ?
C44 H44B 0.9800 . ?
C44 H44C 0.9800 . ?
C50 H50 0.9500 . ?
C50 C49 1.365(11) . ?
C28 H28A 0.9800 . ?
C28 H28B 0.9800 . ?
C28 H28C 0.9800 . ?
C49 H49 0.9500 . ?
C49 C48 1.333(11) . ?
C30 H30A 0.9800 . ?
C30 H30B 0.9800 . ?
C30 H30C 0.9800 . ?
C31 H31A 0.9800 . ?
C31 H31B 0.9800 . ?
C31 H31C 0.9800 . ?
C12 H12A 0.9800 . ?
C12 H12B 0.9800 . ?
C12 H12C 0.9800 . ?
C62 H62A 0.9800 . ?
C62 H62B 0.9800 . ?
C62 H62C 0.9800 . ?
C45 H45A 0.9800 . ?
C45 H45B 0.9800 . ?
C45 H45C 0.9800 . ?
C63 H63A 0.9800 . ?
C63 H63B 0.9800 . ?
C63 H63C 0.9800 . ?
C27 H27A 0.9800 . ?
C27 H27B 0.9800 . ?
C27 H27C 0.9800 . ?
C48 H48 0.9500 . ?
C60 H60A 0.9800 . ?
C60 H60B 0.9800 . ?
C60 H60C 0.9800 . ?
C13 H13A 0.9800 . ?
C13 H13B 0.9800 . ?
C13 H13C 0.9800 . ?
C59 H59A 0.9800 . ?
C59 H59B 0.9800 . ?
C59 H59C 0.9800 . ?

loop_
_geom_torsion_atom_site_label_1
_geom_torsion_atom_site_label_2
_geom_torsion_atom_site_label_3
_geom_torsion_atom_site_label_4
_geom_torsion
_geom_torsion_site_symmetry_1
_geom_torsion_site_symmetry_2
_geom_torsion_site_symmetry_3
_geom_torsion_site_symmetry_4
_geom_torsion_publ_flag
Co2 N6 C36 C37 1.5(5) . . . . ?
Co2 N6 C36 C40 -179.4(4) . . . . ?
Co2 N6 C35 C34 -1.0(5) . . . . ?
Co2 N6 C35 C38 -179.6(4) . . . . ?
Co2 N5 C52 C57 -83.4(4) . . . . ?
Co2 N5 C52 C53 92.6(4) . . . . ?
Co2 N5 C34 C35 -0.2(6) . . . . ?
Co2 N5 C34 C33 178.1(5) . . . . ?
Co2 N7 C37 N8 -178.3(3) . . . . ?
Co2 N7 C37 C36 -1.4(5) . . . . ?
Co2 N7 C42 C41 -172.4(3) . . . . ?
Co2 N7 C42 C43 63.6(5) . . . . ?
Co1 N2 C4 C5 3.5(4) . . . . ?
Co1 N2 C4 C8 -177.8(3) . . . . ?
Co1 N2 C3 C2 -4.4(4) . . . . ?
Co1 N2 C3 C6 177.0(3) . . . . ?
Co1 N1 C2 C3 -1.8(5) . . . . ?
Co1 N1 C2 C1 175.6(4) . . . . ?
Co1 N1 C20 C21 106.8(4) . . . . ?
Co1 N1 C20 C25 -72.2(5) . . . . ?
Co1 N3 C10 C9 -171.8(3) . . . . ?
Co1 N3 C10 C11 66.9(5) . . . . ?
Co1 N3 C5 N4 -178.7(3) . . . . ?
Co1 N3 C5 C4 -2.2(5) . . . . ?
N2 Co1 N1 C2 -0.4(3) . . . . ?
N2 Co1 N1 C20 172.7(3) . . . . ?
N2 Co1 N3 C10 -170.7(4) . . . . ?
N2 Co1 N3 C5 3.2(3) . . . . ?
N2 C4 C5 N3 -0.7(5) . . . . ?
N2 C4 C5 N4 175.2(4) . . . . ?
N2 C4 C8 C7 1.0(7) . . . . ?
N2 C3 C6 C7 0.7(6) . . . . ?
N6 Co2 N5 C52 179.8(4) . . . . ?
N6 Co2 N5 C34 -0.3(3) . . . . ?
N6 Co2 N7 C37 1.7(3) . . . . ?
N6 Co2 N7 C42 -171.4(4) . . . . ?
N6 C36 C37 N7 0.1(6) . . . . ?
N6 C36 C37 N8 176.3(5) . . . . ?
N6 C36 C40 C39 -0.7(8) . . . . ?
N6 C35 C38 C39 -1.3(9) . . . . ?
N1 Co1 N2 C4 179.5(3) . . . . ?
N1 Co1 N2 C3 2.8(3) . . . . ?
N1 Co1 N3 C10 -159.9(5) . . . . ?
N1 Co1 N3 C5 14.0(7) . . . . ?
N1 C2 C3 N2 3.8(5) . . . . ?
N1 C2 C3 C6 -177.8(4) . . . . ?
N1 C20 C21 C29 -2.2(6) . . . . ?
N1 C20 C21 C22 179.5(4) . . . . ?
N1 C20 C25 C24 -179.1(4) . . . . ?
N1 C20 C25 C26 -0.5(6) . . . . ?
N3 Co1 N2 C4 -3.8(3) . . . . ?
N3 Co1 N2 C3 179.5(3) . . . . ?
N3 Co1 N1 C2 -11.3(7) . . . . ?
N3 Co1 N1 C20 161.8(4) . . . . ?
N3 C10 C9 N4 -19.0(4) . . . . ?
N3 C10 C11 C12 -167.2(5) . . . . ?
N3 C10 C11 C13 67.7(6) . . . . ?
N5 Co2 N6 C36 179.5(4) . . . . ?
N5 Co2 N6 C35 0.7(4) . . . . ?
N5 Co2 N7 C37 6.2(7) . . . . ?
N5 Co2 N7 C42 -166.9(5) . . . . ?
N5 C52 C57 C58 -2.0(5) . . . . ?
N5 C52 C57 C56 176.2(4) . . . . ?
N5 C52 C53 C54 -178.1(4) . . . . ?
N5 C52 C53 C61 0.5(6) . . . . ?
N5 C34 C35 N6 0.8(6) . . . . ?
N5 C34 C35 C38 179.1(6) . . . . ?
N7 Co2 N6 C36 -1.8(3) . . . . ?
N7 Co2 N6 C35 179.4(4) . . . . ?
N7 Co2 N5 C52 175.3(4) . . . . ?
N7 Co2 N5 C34 -4.7(7) . . . . ?
N7 C42 C41 N8 -18.7(5) . . . . ?
N7 C42 C43 C44 -165.7(4) . . . . ?
N7 C42 C43 C45 69.3(5) . . . . ?
N4 C14 C15 C16 -179.9(4) . . . . ?
N4 C14 C19 C18 179.7(4) . . . . ?
N8 C46 C47 C48 -180.0(5) . . . . ?
N8 C46 C51 C50 -179.8(4) . . . . ?
C52 N5 C34 C35 179.8(4) . . . . ?
C52 N5 C34 C33 -1.9(7) . . . . ?
C52 C57 C58 C60 125.8(5) . . . . ?
C52 C57 C58 C59 -110.0(5) . . . . ?
C52 C57 C56 C55 2.4(6) . . . . ?
C52 C53 C61 C62 -122.0(5) . . . . ?
C52 C53 C61 C63 115.6(5) . . . . ?
C2 N1 C20 C21 -80.2(5) . . . . ?
C2 N1 C20 C25 100.8(5) . . . . ?
C2 C3 C6 C7 -177.7(4) . . . . ?
C4 N2 C3 C2 179.0(3) . . . . ?
C4 N2 C3 C6 0.3(6) . . . . ?
C3 N2 C4 C5 -179.9(3) . . . . ?
C3 N2 C4 C8 -1.2(6) . . . . ?
C36 N6 C35 C34 -179.8(4) . . . . ?
C36 N6 C35 C38 1.6(7) . . . . ?
C36 C40 C39 C38 1.0(9) . . . . ?
C14 N4 C5 N3 -163.4(4) . . . . ?
C14 N4 C5 C4 20.7(8) . . . . ?
C14 N4 C9 C10 172.8(4) . . . . ?
C14 C15 C16 C17 -0.6(7) . . . . ?
C14 C19 C18 C17 0.8(8) . . . . ?
C57 C52 C53 C54 -2.2(6) . . . . ?
C57 C52 C53 C61 176.4(4) . . . . ?
C15 C14 C19 C18 -0.9(7) . . . . ?
C15 C16 C17 C18 0.5(7) . . . . ?
C54 C55 C56 C57 -3.0(7) . . . . ?
C54 C53 C61 C62 56.5(6) . . . . ?
C54 C53 C61 C63 -65.9(7) . . . . ?
C34 N5 C52 C57 96.7(5) . . . . ?
C34 N5 C52 C53 -87.3(5) . . . . ?
C34 C35 C38 C39 -179.5(6) . . . . ?
C55 C54 C53 C52 1.6(7) . . . . ?
C55 C54 C53 C61 -176.9(4) . . . . ?
C20 N1 C2 C3 -175.4(3) . . . . ?
C20 N1 C2 C1 2.0(6) . . . . ?
C20 C21 C29 C30 163.3(5) . . . . ?
C20 C21 C29 C31 -71.6(6) . . . . ?
C20 C21 C22 C23 0.5(7) . . . . ?
C20 C25 C24 C23 -1.2(7) . . . . ?
C20 C25 C26 C28 122.6(5) . . . . ?
C20 C25 C26 C27 -112.6(5) . . . . ?
C53 C52 C57 C58 -177.9(4) . . . . ?
C53 C52 C57 C56 0.2(6) . . . . ?
C53 C54 C55 C56 0.9(7) . . . . ?
C35 N6 C36 C37 -179.8(4) . . . . ?
C35 N6 C36 C40 -0.6(7) . . . . ?
C35 C38 C39 C40 0.0(9) . . . . ?
C32 Co1 N1 C2 171.8(3) . . . . ?
C32 Co1 N1 C20 -15.1(4) . . . . ?
C32 Co1 N3 C10 17.1(4) . . . . ?
C32 Co1 N3 C5 -169.0(3) . . . . ?
C19 C14 C15 C16 0.8(7) . . . . ?
C19 C18 C17 C16 -0.6(8) . . . . ?
C10 N3 C5 N4 -3.1(5) . . . . ?
C10 N3 C5 C4 173.4(4) . . . . ?
C21 C20 C25 C24 1.9(6) . . . . ?
C21 C20 C25 C26 -179.5(4) . . . . ?
C37 N7 C42 C41 14.1(5) . . . . ?
C37 N7 C42 C43 -109.8(4) . . . . ?
C37 N8 C46 C47 70.6(7) . . . . ?
C37 N8 C46 C51 -109.9(6) . . . . ?
C37 N8 C41 C42 17.5(5) . . . . ?
C37 C36 C40 C39 178.2(5) . . . . ?
C46 N8 C37 N7 -165.0(4) . . . . ?
C46 N8 C37 C36 18.7(8) . . . . ?
C46 N8 C41 C42 173.6(4) . . . . ?
C46 C47 C48 C49 0.9(10) . . . . ?
C46 C51 C50 C49 -1.3(9) . . . . ?
C5 N3 C10 C9 14.1(4) . . . . ?
C5 N3 C10 C11 -107.3(5) . . . . ?
C5 N4 C14 C15 64.6(6) . . . . ?
C5 N4 C14 C19 -116.1(5) . . . . ?
C5 N4 C9 C10 18.0(5) . . . . ?
C5 C4 C8 C7 179.4(4) . . . . ?
C58 C57 C56 C55 -179.4(4) . . . . ?
C6 C7 C8 C4 0.0(7) . . . . ?
C25 C20 C21 C29 176.7(4) . . . . ?
C25 C20 C21 C22 -1.5(6) . . . . ?
C25 C24 C23 C22 0.1(8) . . . . ?
C42 N7 C37 N8 -3.4(5) . . . . ?
C42 N7 C37 C36 173.5(4) . . . . ?
C29 C21 C22 C23 -177.8(4) . . . . ?
C40 C36 C37 N7 -179.0(5) . . . . ?
C40 C36 C37 N8 -2.7(10) . . . . ?
C8 C4 C5 N3 -179.2(4) . . . . ?
C8 C4 C5 N4 -3.3(8) . . . . ?
C8 C7 C6 C3 -0.8(7) . . . . ?
C56 C57 C58 C60 -52.3(6) . . . . ?
C56 C57 C58 C59 71.9(6) . . . . ?
C24 C25 C26 C28 -58.8(6) . . . . ?
C24 C25 C26 C27 66.0(6) . . . . ?
C24 C23 C22 C21 0.2(8) . . . . ?
C64 Co2 N5 C52 -3.8(4) . . . . ?
C64 Co2 N5 C34 176.2(4) . . . . ?
C64 Co2 N7 C37 -174.7(3) . . . . ?
C64 Co2 N7 C42 12.2(5) . . . . ?
C41 N8 C37 N7 -9.8(6) . . . . ?
C41 N8 C37 C36 173.9(5) . . . . ?
C41 N8 C46 C47 -81.2(6) . . . . ?
C41 N8 C46 C51 98.2(6) . . . . ?
C41 C42 C43 C44 78.2(5) . . . . ?
C41 C42 C43 C45 -46.8(6) . . . . ?
C43 C42 C41 N8 101.0(4) . . . . ?
C9 N4 C14 C15 -85.3(5) . . . . ?
C9 N4 C14 C19 94.0(5) . . . . ?
C9 N4 C5 N3 -10.1(5) . . . . ?
C9 N4 C5 C4 174.0(4) . . . . ?
C9 C10 C11 C12 78.1(6) . . . . ?
C9 C10 C11 C13 -47.0(6) . . . . ?
C47 C46 C51 C50 -0.3(7) . . . . ?
C26 C25 C24 C23 -179.9(5) . . . . ?
C11 C10 C9 N4 100.5(4) . . . . ?
C1 C2 C3 N2 -173.8(4) . . . . ?
C1 C2 C3 C6 4.7(7) . . . . ?
C51 C46 C47 C48 0.6(8) . . . . ?
C51 C50 C49 C48 2.9(11) . . . . ?
C22 C21 C29 C30 -18.6(7) . . . . ?
C22 C21 C29 C31 106.6(5) . . . . ?
C33 C34 C35 N6 -177.6(5) . . . . ?
C33 C34 C35 C38 0.8(9) . . . . ?
C50 C49 C48 C47 -2.6(11) . . . . ?

loop_
_twin_individual_id
_twin_individual_mass_fraction_refined
1 0.970(5)
2 0.030(5)
